data_1545577
loop_
_publ_author_name
'Ketels, Marthe'
'Konrad, David B.'
'Karaghiosoff, Konstantin'
'Trauner, Dirk'
'Knochel, Paul'

_publ_section_title
;
 Selective Lithiation, Magnesiation, and Zincation of Unsymmetrical
 Azobenzenes Using Continuous Flow
;
_journal_name_full 'Organic Letters'
_journal_paper_doi 10.1021/acs.orglett.7b00460
_journal_year 2017
_chemical_formula_moiety 'C16 H13 Cl4 I N2'
_chemical_formula_sum 'C16 H13 Cl4 I N2'
_chemical_formula_weight 501.98
_chemical_name_systematic
;
(E)-1-(4-butyl-2,6-dichlorophenyl)-2-(2,6-dichloro-3-iodophenyl)diazene
;
_space_group_crystal_system triclinic
_space_group_IT_number 2
_space_group_name_Hall '-P 1'
_space_group_name_H-M_alt 'P -1'
_symmetry_space_group_name_Hall '-P 1'
_symmetry_space_group_name_H-M 'P -1'
_atom_sites_solution_hydrogens geom
_audit_creation_method SHELXL-2014
_cell_angle_alpha 63.992(2)
_cell_angle_beta 87.106(2)
_cell_angle_gamma 77.999(2)
_cell_formula_units_Z 2
_cell_length_a 8.1132(2)
_cell_length_b 10.9951(3)
_cell_length_c 11.5650(3)
_cell_measurement_reflns_used 6689
_cell_measurement_temperature 173(2)
_cell_measurement_theta_max 31.8900
_cell_measurement_theta_min 4.5750
_cell_volume 905.95(4)
_computing_cell_refinement
;
CrysAlisPro, Agilent Technologies,
Version 1.171.37.33 (release 27-03-2014 CrysAlis171 .NET)
(compiled Mar 27 2014,17:12:48)
;
_computing_data_collection
;
CrysAlisPro, Agilent Technologies,
Version 1.171.37.33 (release 27-03-2014 CrysAlis171 .NET)
(compiled Mar 27 2014,17:12:48)
;
_computing_data_reduction
;
CrysAlisPro, Agilent Technologies,
Version 1.171.37.33 (release 27-03-2014 CrysAlis171 .NET)
(compiled Mar 27 2014,17:12:48)
;
_computing_molecular_graphics
;
'ORTEP (M. N. Burnett, C. K. Johnson, ORTEP-III: Oak Ridge Thermal Ellipsoid
# Plot Program for Crystal Structure Illustrations, Oak Ridge National
# Laboratory Report ORNL-6895, 1996). Windows version (L. J. Farrugia, Univ.
# Glasgow) used --- SCHAKAL (E. Keller, University of  Freiburg (Breisgau),
# Germany, 1995)'
;
_computing_publication_material
;
PLATON (A. L. Spek, Acta Crystallogr, Sect. A, 1990, 46, C34, 1995 version).
# --- T.B.Cohen, Pure Appl. Chem. 1996,68,2339-2359 (atomic masses).
;
_computing_structure_refinement 'SHELXL-2014 (Sheldrick, 2014)'
_computing_structure_solution 'SHELXS-97 (Sheldrick, 1990)'
_diffrn_ambient_temperature 173(2)
_diffrn_detector_area_resol_mean 15.9809
_diffrn_measured_fraction_theta_full 0.992
_diffrn_measured_fraction_theta_max 0.995
_diffrn_measurement_device_type 'Xcalibur, Sapphire3'
_diffrn_measurement_method '\w scans'
_diffrn_radiation_type MoK\a
_diffrn_radiation_wavelength 0.71073
_diffrn_reflns_av_R_equivalents 0.0234
_diffrn_reflns_av_unetI/netI 0.0234
_diffrn_reflns_Laue_measured_fraction_full 0.992
_diffrn_reflns_Laue_measured_fraction_max 0.995
_diffrn_reflns_limit_h_max 11
_diffrn_reflns_limit_h_min -11
_diffrn_reflns_limit_k_max 15
_diffrn_reflns_limit_k_min -15
_diffrn_reflns_limit_l_max 16
_diffrn_reflns_limit_l_min -16
_diffrn_reflns_number 18484
_diffrn_reflns_point_group_measured_fraction_full 0.992
_diffrn_reflns_point_group_measured_fraction_max 0.995
_diffrn_reflns_theta_full 25.242
_diffrn_reflns_theta_max 30.506
_diffrn_reflns_theta_min 4.216
_diffrn_source 'Enhance (Mo) X-ray Source'
_exptl_absorpt_coefficient_mu 2.356
_exptl_absorpt_correction_T_max 1.00000
_exptl_absorpt_correction_T_min 0.70244
_exptl_absorpt_correction_type multi-scan
_exptl_absorpt_process_details
;
CrysAlisPro, Agilent Technologies,
Version 1.171.37.33 (release 27-03-2014 CrysAlis171 .NET)
(compiled Mar 27 2014,17:12:48)
Empirical absorption correction using spherical harmonics,
implemented in SCALE3 ABSPACK scaling algorithm.
;
_exptl_crystal_colour 'orange red'
_exptl_crystal_density_diffrn 1.840
_exptl_crystal_description block
_exptl_crystal_F_000 488
_exptl_crystal_size_max 0.424
_exptl_crystal_size_mid 0.239
_exptl_crystal_size_min 0.069
_refine_diff_density_max 1.252
_refine_diff_density_min -0.708
_refine_diff_density_rms 0.087
_refine_ls_extinction_method none
_refine_ls_goodness_of_fit_ref 1.033
_refine_ls_hydrogen_treatment mixed
_refine_ls_matrix_type full
_refine_ls_number_parameters 214
_refine_ls_number_reflns 5511
_refine_ls_number_restraints 0
_refine_ls_restrained_S_all 1.033
_refine_ls_R_factor_all 0.0402
_refine_ls_R_factor_gt 0.0315
_refine_ls_shift/su_max 0.000
_refine_ls_shift/su_mean 0.000
_refine_ls_structure_factor_coef Fsqd
_refine_ls_weighting_details 'w=1/[\s^2^(Fo^2^)+(0.0383P)^2^+0.7189P] where P=(Fo^2^+2Fc^2^)/3'
_refine_ls_weighting_scheme calc
_refine_ls_wR_factor_gt 0.0761
_refine_ls_wR_factor_ref 0.0818
_reflns_Friedel_coverage 0.000
_reflns_number_gt 4670
_reflns_number_total 5511
_reflns_threshold_expression 'I > 2\s(I)'
_cod_data_source_file ol7b00460_si_003.cif
_cod_data_source_block test1
_cod_database_code 1545577
_shelx_space_group_comment
;
The symmetry employed for this shelxl refinement is uniquely defined
by the following loop, which should always be used as a source of
symmetry information in preference to the above space-group names.
They are only intended as comments.
;
_shelx_estimated_absorpt_t_min 0.435
_shelx_estimated_absorpt_t_max 0.854
_shelxl_version_number 2014-3

loop_
_space_group_symop_operation_xyz
'x, y, z'
'-x, -y, -z'

loop_
_atom_site_label
_atom_site_type_symbol
_atom_site_fract_x
_atom_site_fract_y
_atom_site_fract_z
_atom_site_U_iso_or_equiv
_atom_site_adp_type
_atom_site_occupancy
_atom_site_site_symmetry_order
_atom_site_calc_flag
_atom_site_refinement_flags_posn
_atom_site_refinement_flags_adp
I1 I 0.30787(2) 0.11546(2) 0.81225(2) 0.03841(7) Uani 1 1 d . .
Cl3 Cl -0.15281(8) 0.51264(7) 0.17154(6) 0.03508(13) Uani 1 1 d . .
Cl1 Cl 0.52044(8) 0.22408(7) 0.22269(6) 0.03778(14) Uani 1 1 d . .
Cl4 Cl 0.20489(9) 0.05693(7) 0.13191(6) 0.03951(15) Uani 1 1 d . .
Cl2 Cl 0.06577(8) 0.09339(8) 0.59123(6) 0.03733(14) Uani 1 1 d . .
N2 N 0.1302(2) 0.2791(2) 0.24044(18) 0.0260(4) Uani 1 1 d . .
C1 C 0.3009(3) 0.1670(2) 0.4155(2) 0.0239(4) Uani 1 1 d . .
C7 C 0.0127(3) 0.2833(2) 0.15042(19) 0.0240(4) Uani 1 1 d . .
N1 N 0.1792(3) 0.1627(2) 0.33171(17) 0.0269(4) Uani 1 1 d . .
C12 C -0.1238(3) 0.3955(2) 0.1054(2) 0.0257(4) Uani 1 1 d . .
C13 C -0.3617(4) 0.3268(4) -0.1268(3) 0.0513(8) Uani 1 1 d . .
H13A H -0.3612(4) 0.234(3) -0.1165(4) 0.062 Uiso 1 1 calc R U
H13B H -0.470(3) 0.3607(9) -0.1006(8) 0.062 Uiso 1 1 calc R U
C6 C 0.2588(3) 0.1372(2) 0.5426(2) 0.0245(4) Uani 1 1 d . .
C5 C 0.3711(3) 0.1418(2) 0.6267(2) 0.0280(4) Uani 1 1 d . .
C2 C 0.4595(3) 0.1932(2) 0.3769(2) 0.0280(4) Uani 1 1 d . .
C3 C 0.5751(3) 0.1916(3) 0.4623(2) 0.0340(5) Uani 1 1 d . .
H3 H 0.684(4) 0.2065(6) 0.4361(9) 0.041 Uiso 1 1 calc R U
C11 C -0.2403(3) 0.4139(3) 0.0132(2) 0.0293(5) Uani 1 1 d . .
H11 H -0.334(3) 0.496(3) -0.0181(10) 0.035 Uiso 1 1 calc R U
C14 C -0.3478(6) 0.4153(5) -0.2637(4) 0.0695(11) Uani 1 1 d . .
H14A H -0.4492 0.4196 -0.3107 0.083 Uiso 1 1 calc R U
H14B H -0.3506 0.5100 -0.2740 0.083 Uiso 1 1 calc R U
C10 C -0.2260(3) 0.3166(3) -0.0358(2) 0.0333(5) Uani 1 1 d . .
C4 C 0.5299(3) 0.1681(3) 0.5856(2) 0.0345(5) Uani 1 1 d . .
H4 H 0.606(3) 0.1699(3) 0.642(2) 0.041 Uiso 1 1 calc R U
C9 C -0.0891(3) 0.2073(3) 0.0047(2) 0.0310(5) Uani 1 1 d . .
H9 H -0.0749(5) 0.139(2) -0.0324(12) 0.037 Uiso 1 1 calc R U
C8 C 0.0294(3) 0.1904(2) 0.0958(2) 0.0260(4) Uani 1 1 d . .
C15 C -0.2004(5) 0.3758(4) -0.3257(4) 0.0655(10) Uani 1 1 d . .
H15A H -0.1860 0.2764 -0.3041 0.079 Uiso 1 1 calc R U
H15B H -0.0996 0.3876 -0.2900 0.079 Uiso 1 1 calc R U
C16 C -0.2087(6) 0.4603(4) -0.4755(4) 0.0708(11) Uani 1 1 d . .
H16A H -0.3198 0.4674 -0.5102 0.106 Uiso 1 1 calc R U
H16B H -0.1211 0.4133 -0.5122 0.106 Uiso 1 1 calc R U
H16C H -0.1903 0.5533 -0.4980 0.106 Uiso 1 1 calc R U

loop_
_atom_site_aniso_label
_atom_site_aniso_U_11
_atom_site_aniso_U_22
_atom_site_aniso_U_33
_atom_site_aniso_U_23
_atom_site_aniso_U_13
_atom_site_aniso_U_12
I1 0.04781(11) 0.04627(11) 0.02596(9) -0.02018(7) -0.00333(7) -0.00849(8)
Cl3 0.0325(3) 0.0378(3) 0.0397(3) -0.0237(3) 0.0000(2) -0.0012(2)
Cl1 0.0386(3) 0.0419(3) 0.0262(3) -0.0095(2) 0.0092(2) -0.0088(3)
Cl4 0.0486(4) 0.0367(3) 0.0310(3) -0.0194(2) -0.0128(2) 0.0096(3)
Cl2 0.0310(3) 0.0587(4) 0.0285(3) -0.0215(3) 0.0052(2) -0.0175(3)
N2 0.0270(9) 0.0285(9) 0.0229(8) -0.0114(7) -0.0015(7) -0.0053(7)
C1 0.0270(10) 0.0225(9) 0.0209(9) -0.0081(8) -0.0016(8) -0.0052(8)
C7 0.0252(10) 0.0271(10) 0.0184(9) -0.0079(8) 0.0013(7) -0.0075(8)
N1 0.0316(10) 0.0301(9) 0.0191(8) -0.0097(7) -0.0012(7) -0.0089(8)
C12 0.0256(10) 0.0296(10) 0.0225(9) -0.0112(8) 0.0033(8) -0.0082(8)
C13 0.0310(13) 0.082(2) 0.0525(18) -0.0451(18) -0.0134(12) 0.0034(14)
C6 0.0252(10) 0.0250(10) 0.0237(10) -0.0107(8) -0.0007(8) -0.0057(8)
C5 0.0339(12) 0.0274(10) 0.0226(10) -0.0104(8) -0.0040(8) -0.0058(9)
C2 0.0302(11) 0.0257(10) 0.0231(10) -0.0064(8) 0.0011(8) -0.0055(9)
C3 0.0275(11) 0.0343(12) 0.0346(12) -0.0087(10) -0.0021(9) -0.0088(10)
C11 0.0220(10) 0.0379(12) 0.0246(10) -0.0116(9) 0.0005(8) -0.0035(9)
C14 0.076(3) 0.078(3) 0.053(2) -0.032(2) -0.0238(19) -0.001(2)
C10 0.0270(11) 0.0498(15) 0.0246(11) -0.0178(10) -0.0003(8) -0.0075(10)
C4 0.0326(12) 0.0356(12) 0.0313(12) -0.0092(10) -0.0100(9) -0.0087(10)
C9 0.0329(12) 0.0389(12) 0.0249(11) -0.0160(10) 0.0010(9) -0.0107(10)
C8 0.0276(11) 0.0255(10) 0.0218(10) -0.0083(8) -0.0025(8) -0.0032(8)
C15 0.063(2) 0.073(2) 0.056(2) -0.0204(19) -0.0131(17) -0.0176(19)
C16 0.094(3) 0.064(2) 0.051(2) -0.0205(18) 0.006(2) -0.021(2)

loop_
_atom_type_symbol
_atom_type_description
_atom_type_scat_dispersion_real
_atom_type_scat_dispersion_imag
_atom_type_scat_source
C C 0.0033 0.0016 'International Tables Vol C Tables 4.2.6.8 and 6.1.1.4'
H H 0.0000 0.0000 'International Tables Vol C Tables 4.2.6.8 and 6.1.1.4'
N N 0.0061 0.0033 'International Tables Vol C Tables 4.2.6.8 and 6.1.1.4'
Cl Cl 0.1484 0.1585 'International Tables Vol C Tables 4.2.6.8 and 6.1.1.4'
I I -0.4742 1.8119 'International Tables Vol C Tables 4.2.6.8 and 6.1.1.4'

loop_
_geom_angle_atom_site_label_1
_geom_angle_atom_site_label_2
_geom_angle_atom_site_label_3
_geom_angle
N1 N2 C7 114.74(18)
C2 C1 C6 119.2(2)
C2 C1 N1 122.7(2)
C6 C1 N1 118.07(19)
C12 C7 C8 117.1(2)
C12 C7 N2 117.14(19)
C8 C7 N2 125.6(2)
N2 N1 C1 111.09(18)
C11 C12 C7 122.1(2)
C11 C12 Cl3 118.75(18)
C7 C12 Cl3 119.09(17)
C14 C13 C10 116.4(3)
C14 C13 H13A 108.2
C10 C13 H13A 108.2
C14 C13 H13B 108.2
C10 C13 H13B 108.2
H13A C13 H13B 107.3
C5 C6 C1 120.3(2)
C5 C6 Cl2 121.49(18)
C1 C6 Cl2 118.25(16)
C6 C5 C4 119.3(2)
C6 C5 I1 122.14(17)
C4 C5 I1 118.54(17)
C1 C2 C3 120.7(2)
C1 C2 Cl1 120.90(18)
C3 C2 Cl1 118.34(19)
C4 C3 C2 119.7(2)
C4 C3 H3 120.2
C2 C3 H3 120.2
C12 C11 C10 120.0(2)
C12 C11 H11 120.0
C10 C11 H11 120.0
C15 C14 C13 117.3(3)
C15 C14 H14A 108.0
C13 C14 H14A 108.0
C15 C14 H14B 108.0
C13 C14 H14B 108.0
H14A C14 H14B 107.2
C9 C10 C11 118.6(2)
C9 C10 C13 120.4(2)
C11 C10 C13 120.9(2)
C3 C4 C5 120.7(2)
C3 C4 H4 119.6
C5 C4 H4 119.6
C10 C9 C8 121.1(2)
C10 C9 H9 119.4
C8 C9 H9 119.4
C9 C8 C7 121.0(2)
C9 C8 Cl4 117.61(18)
C7 C8 Cl4 121.30(17)
C14 C15 C16 114.2(4)
C14 C15 H15A 108.7
C16 C15 H15A 108.7
C14 C15 H15B 108.7
C16 C15 H15B 108.7
H15A C15 H15B 107.6
C15 C16 H16A 109.5
C15 C16 H16B 109.5
H16A C16 H16B 109.5
C15 C16 H16C 109.5
H16A C16 H16C 109.5
H16B C16 H16C 109.5

loop_
_geom_bond_atom_site_label_1
_geom_bond_atom_site_label_2
_geom_bond_distance
I1 C5 2.087(2)
Cl3 C12 1.737(2)
Cl1 C2 1.729(2)
Cl4 C8 1.735(2)
Cl2 C6 1.728(2)
N2 N1 1.247(3)
N2 C7 1.426(3)
C1 C2 1.386(3)
C1 C6 1.399(3)
C1 N1 1.439(3)
C7 C12 1.395(3)
C7 C8 1.399(3)
C12 C11 1.380(3)
C13 C14 1.464(5)
C13 C10 1.515(3)
C13 H13A 0.97(3)
C13 H13B 0.97(3)
C6 C5 1.391(3)
C5 C4 1.393(4)
C2 C3 1.388(3)
C3 C4 1.377(4)
C3 H3 0.95(3)
C11 C10 1.397(4)
C11 H11 0.99(3)
C14 C15 1.451(6)
C14 H14A 0.9900
C14 H14B 0.9900
C10 C9 1.379(4)
C4 H4 0.93(3)
C9 C8 1.388(3)
C9 H9 1.00(3)
C15 C16 1.564(5)
C15 H15A 0.9900
C15 H15B 0.9900
C16 H16A 0.9800
C16 H16B 0.9800
C16 H16C 0.9800

loop_
_geom_torsion_atom_site_label_1
_geom_torsion_atom_site_label_2
_geom_torsion_atom_site_label_3
_geom_torsion_atom_site_label_4
_geom_torsion
N1 N2 C7 C12 138.0(2)
N1 N2 C7 C8 -47.2(3)
C7 N2 N1 C1 178.22(18)
C2 C1 N1 N2 -66.6(3)
C6 C1 N1 N2 116.4(2)
C8 C7 C12 C11 1.4(3)
N2 C7 C12 C11 176.6(2)
C8 C7 C12 Cl3 178.95(16)
N2 C7 C12 Cl3 -5.9(3)
C2 C1 C6 C5 3.7(3)
N1 C1 C6 C5 -179.1(2)
C2 C1 C6 Cl2 -175.70(17)
N1 C1 C6 Cl2 1.5(3)
C1 C6 C5 C4 -3.9(3)
Cl2 C6 C5 C4 175.53(19)
C1 C6 C5 I1 174.52(16)
Cl2 C6 C5 I1 -6.1(3)
C6 C1 C2 C3 -0.7(3)
N1 C1 C2 C3 -177.7(2)
C6 C1 C2 Cl1 177.50(17)
N1 C1 C2 Cl1 0.5(3)
C1 C2 C3 C4 -2.1(4)
Cl1 C2 C3 C4 179.6(2)
C7 C12 C11 C10 1.6(3)
Cl3 C12 C11 C10 -176.00(18)
C10 C13 C14 C15 63.1(5)
C12 C11 C10 C9 -3.5(3)
C12 C11 C10 C13 173.8(3)
C14 C13 C10 C9 -96.9(4)
C14 C13 C10 C11 85.9(4)
C2 C3 C4 C5 2.0(4)
C6 C5 C4 C3 1.0(4)
I1 C5 C4 C3 -177.46(19)
C11 C10 C9 C8 2.4(4)
C13 C10 C9 C8 -174.9(3)
C10 C9 C8 C7 0.6(4)
C10 C9 C8 Cl4 -175.48(19)
C12 C7 C8 C9 -2.5(3)
N2 C7 C8 C9 -177.2(2)
C12 C7 C8 Cl4 173.45(17)
N2 C7 C8 Cl4 -1.3(3)
C13 C14 C15 C16 170.4(3)
